data_7105725
loop_
_publ_author_name
'Patrick Gross'
'Filipp Furche'
'Martin Nieger'
'Stefan Brase'

_publ_section_title
;
 Asymmetric Total Synthesis of (+)-Fumimycin via 1,2-Addition to Ketimines
;
_journal_name_full Chem.Commun.
_journal_page_first 9215
_journal_paper_doi 10.1039/c0cc03399e
_journal_volume 46
_journal_year 2010
_chemical_formula_moiety 'C22 H18 N O5 P'
_chemical_formula_sum 'C22 H18 N O5 P'
_chemical_formula_weight 407.34
_chemical_name_common
;
N-(7-methyl-6-oxo-6,7-dihydro-(1,3)dioxolo(4,5-f)benzofuran-7-
yl)-P,P-diphenylphosphinic amide
;
_chemical_name_systematic
;
N-(7-methyl-6-oxo-6,7-dihydro-[1,3]dioxolo[4,5-f]benzofuran-7-yl)-
P,P-diphenylphosphinic amide
;
_space_group_IT_number 2
_symmetry_cell_setting triclinic
_symmetry_space_group_name_Hall '-P 1'
_symmetry_space_group_name_H-M 'P -1'
_atom_sites_solution_hydrogens geom
_atom_sites_solution_primary direct
_atom_sites_solution_secondary difmap
_audit_creation_method SHELXL-97
_cell_angle_alpha 97.76(2)
_cell_angle_beta 96.88(2)
_cell_angle_gamma 99.17(2)
_cell_formula_units_Z 2
_cell_length_a 5.894(1)
_cell_length_b 10.203(2)
_cell_length_c 16.399(3)
_cell_measurement_reflns_used 108
_cell_measurement_temperature 123(2)
_cell_measurement_theta_max 25.0
_cell_measurement_theta_min 2.5
_cell_volume 954.5(3)
_computing_cell_refinement EVALCCD
_computing_data_collection Collect
_computing_data_reduction EVALCCD
_computing_molecular_graphics XP
_computing_publication_material 'SHELXL-97 (Sheldrick, 1997)'
_computing_structure_refinement 'SHELXL-97 (Sheldrick, 1997)'
_computing_structure_solution 'SHELXS-97 (Sheldrick, 1990)'
_diffrn_ambient_temperature 123(2)
_diffrn_measured_fraction_theta_full 0.996
_diffrn_measured_fraction_theta_max 0.996
_diffrn_measurement_device_type 'Bruker-Nonius KappaCCD'
_diffrn_measurement_method 'rotation in phi and omega, 2 deg.'
_diffrn_radiation_monochromator graphite
_diffrn_radiation_source 'fine-focus sealed tube'
_diffrn_radiation_type MoK\a
_diffrn_radiation_wavelength 0.71073
_diffrn_reflns_av_R_equivalents 0.0496
_diffrn_reflns_av_sigmaI/netI 0.0470
_diffrn_reflns_limit_h_max 7
_diffrn_reflns_limit_h_min -7
_diffrn_reflns_limit_k_max 13
_diffrn_reflns_limit_k_min -13
_diffrn_reflns_limit_l_max 21
_diffrn_reflns_limit_l_min -21
_diffrn_reflns_number 18403
_diffrn_reflns_theta_full 27.48
_diffrn_reflns_theta_max 27.48
_diffrn_reflns_theta_min 3.50
_exptl_absorpt_coefficient_mu 0.179
_exptl_absorpt_correction_type none
_exptl_crystal_colour colourless
_exptl_crystal_density_diffrn 1.417
_exptl_crystal_density_meas ?
_exptl_crystal_density_method 'not measured'
_exptl_crystal_description plates
_exptl_crystal_F_000 424
_exptl_crystal_size_max 0.40
_exptl_crystal_size_mid 0.25
_exptl_crystal_size_min 0.15
_refine_diff_density_max 0.665
_refine_diff_density_min -0.573
_refine_diff_density_rms 0.070
_refine_ls_extinction_method none
_refine_ls_goodness_of_fit_ref 1.032
_refine_ls_hydrogen_treatment mixed
_refine_ls_matrix_type full
_refine_ls_number_parameters 259
_refine_ls_number_reflns 4384
_refine_ls_number_restraints 82
_refine_ls_restrained_S_all 1.101
_refine_ls_R_factor_all 0.0934
_refine_ls_R_factor_gt 0.0643
_refine_ls_shift/su_max 0.001
_refine_ls_shift/su_mean 0.000
_refine_ls_structure_factor_coef Fsqd
_refine_ls_weighting_details 'calc w=1/[\s^2^(Fo^2^)+(0.0782P)^2^+1.3213P] where P=(Fo^2^+2Fc^2^)/3'
_refine_ls_weighting_scheme calc
_refine_ls_wR_factor_gt 0.1583
_refine_ls_wR_factor_ref 0.1770
_reflns_number_gt 3199
_reflns_number_total 4384
_reflns_threshold_expression >2sigma(I)
_cod_data_source_file C0CC03399E.TXT
_cod_data_source_block sb186_hy_compound_10
_cod_depositor_comments
;
The following automatic conversions were performed:

'_exptl_crystal_density_meas' value 'none' was changed to '?' - the
value is perceived as not measured.

Automatic conversion script
Id: cif_fix_values 3008 2015-01-20 13:52:24Z robertas 
;
_cod_database_code 7105725

loop_
_symmetry_equiv_pos_as_xyz
'x, y, z'
'-x, -y, -z'

loop_
_atom_site_label
_atom_site_type_symbol
_atom_site_fract_x
_atom_site_fract_y
_atom_site_fract_z
_atom_site_U_iso_or_equiv
_atom_site_adp_type
_atom_site_occupancy
_atom_site_symmetry_multiplicity
_atom_site_calc_flag
_atom_site_refinement_flags
_atom_site_disorder_assembly
_atom_site_disorder_group
O1 O 0.8888(4) 0.8404(2) 0.54663(15) 0.0367(5) Uani 1 1 d . . .
C2 C 0.7543(5) 0.8905(3) 0.4841(2) 0.0371(7) Uani 1 1 d . . .
H2A H 0.8265 0.8847 0.4326 0.045 Uiso 1 1 calc R . .
H2B H 0.7475 0.9860 0.5029 0.045 Uiso 1 1 calc R . .
O3 O 0.5241(4) 0.8122(2) 0.46805(13) 0.0336(5) Uani 1 1 d . . .
C3A C 0.5189(5) 0.7256(3) 0.52530(16) 0.0227(5) Uani 1 1 d . . .
C4 C 0.3318(4) 0.6319(3) 0.53451(16) 0.0219(5) Uani 1 1 d . . .
H4 H 0.1844 0.6185 0.5010 0.026 Uiso 1 1 calc R . .
C4A C 0.3814(4) 0.5592(2) 0.59795(16) 0.0203(5) Uani 1 1 d . . .
O5 O 0.2207(3) 0.45429(19) 0.61607(12) 0.0232(4) Uani 1 1 d . . .
C6 C 0.3270(5) 0.4039(3) 0.68170(19) 0.0282(6) Uani 1 1 d . . .
O6 O 0.2328(4) 0.3067(3) 0.70518(16) 0.0439(6) Uani 1 1 d . . .
C7 C 0.5720(5) 0.4855(3) 0.71214(16) 0.0239(6) Uani 1 1 d . . .
C7A C 0.5921(5) 0.5775(3) 0.64862(16) 0.0220(5) Uani 1 1 d . . .
C8A C 0.7363(5) 0.7424(3) 0.57330(18) 0.0255(6) Uani 1 1 d . . .
C8 C 0.7822(5) 0.6709(3) 0.63564(18) 0.0252(6) Uani 1 1 d . . .
H8 H 0.9311 0.6830 0.6679 0.030 Uiso 1 1 calc R . .
C9 C 0.7474(5) 0.3914(3) 0.71389(18) 0.0261(6) Uani 1 1 d . . .
H9A H 0.9042 0.4441 0.7308 0.039 Uiso 1 1 calc R . .
H9B H 0.7373 0.3395 0.6584 0.039 Uiso 1 1 calc R . .
H9C H 0.7137 0.3299 0.7537 0.039 Uiso 1 1 calc R . .
N10 N 0.5877(7) 0.5556(3) 0.79789(16) 0.0516(9) Uani 1 1 d D . .
H10 H 0.572(8) 0.495(3) 0.829(2) 0.062 Uiso 1 1 d D . .
P11 P 0.44163(16) 0.67755(8) 0.82370(5) 0.0346(2) Uani 1 1 d . A .
O11 O 0.1921(5) 0.6461(2) 0.79101(16) 0.0491(7) Uani 1 1 d . . .
C12 C 0.5806(5) 0.8259(3) 0.78958(18) 0.0308(7) Uani 1 1 d D . .
C13 C 0.8149(6) 0.8746(4) 0.8157(2) 0.0540(11) Uani 1 1 d D . .
H13 H 0.8999 0.8317 0.8539 0.065 Uiso 1 1 calc R . .
C14 C 0.9251(7) 0.9842(5) 0.7869(3) 0.0690(14) Uani 1 1 d D . .
H14 H 1.0859 1.0168 0.8050 0.083 Uiso 1 1 calc R . .
C15 C 0.8033(7) 1.0467(4) 0.7319(3) 0.0632(14) Uani 1 1 d D . .
H15 H 0.8805 1.1220 0.7116 0.076 Uiso 1 1 calc R . .
C16 C 0.5689(7) 1.0008(3) 0.7060(3) 0.0544(10) Uani 1 1 d D . .
H16 H 0.4847 1.0453 0.6687 0.065 Uiso 1 1 calc R . .
C17 C 0.4565(5) 0.8896(3) 0.7346(2) 0.0350(7) Uani 1 1 d D . .
H17 H 0.2955 0.8573 0.7165 0.042 Uiso 1 1 calc R . .
C18 C 0.5036(6) 0.7074(4) 0.93588(19) 0.0452(9) Uani 1 1 d D . .
C19 C 0.6960(11) 0.6733(7) 0.9805(4) 0.0389(11) Uiso 0.534(5) 1 d PD A 1
H19 H 0.8007 0.6292 0.9520 0.047 Uiso 0.534(5) 1 calc PR A 1
C20 C 0.7345(12) 0.7039(8) 1.0666(4) 0.0514(14) Uiso 0.534(5) 1 d PD A 1
H20 H 0.8687 0.6845 1.0975 0.062 Uiso 0.534(5) 1 calc PR A 1
C21 C 0.5721(7) 0.7640(4) 1.1075(2) 0.0573(11) Uani 1 1 d D . .
H21 H 0.6080 0.7958 1.1656 0.069 Uiso 0.534(5) 1 calc PR A 1
H21' H 0.5778 0.7755 1.1663 0.069 Uiso 0.466(5) 1 calc PR A 2
C22 C 0.3708(11) 0.7776(8) 1.0677(4) 0.0522(14) Uiso 0.534(5) 1 d PD A 1
H22 H 0.2555 0.8081 1.0975 0.063 Uiso 0.534(5) 1 calc PR A 1
C23 C 0.3306(10) 0.7468(7) 0.9819(3) 0.0431(11) Uiso 0.534(5) 1 d PD A 1
H23 H 0.1834 0.7522 0.9532 0.052 Uiso 0.534(5) 1 calc PR A 1
C19' C 0.6490(13) 0.6442(8) 0.9828(4) 0.0389(11) Uiso 0.466(5) 1 d PD A 2
H19' H 0.7313 0.5821 0.9561 0.047 Uiso 0.466(5) 1 calc PR A 2
C20' C 0.6757(16) 0.6706(8) 1.0687(4) 0.0514(14) Uiso 0.466(5) 1 d PD A 2
H20' H 0.7684 0.6222 1.1006 0.062 Uiso 0.466(5) 1 calc PR A 2
C22' C 0.4534(15) 0.8456(8) 1.0598(4) 0.0522(14) Uiso 0.466(5) 1 d PD A 2
H22' H 0.3891 0.9159 1.0873 0.063 Uiso 0.466(5) 1 calc PR A 2
C23' C 0.4303(13) 0.8237(7) 0.9728(4) 0.0431(11) Uiso 0.466(5) 1 d PD A 2
H23' H 0.3685 0.8837 0.9405 0.052 Uiso 0.466(5) 1 calc PR A 2

loop_
_atom_site_aniso_label
_atom_site_aniso_U_11
_atom_site_aniso_U_22
_atom_site_aniso_U_33
_atom_site_aniso_U_23
_atom_site_aniso_U_13
_atom_site_aniso_U_12
O1 0.0252(11) 0.0294(11) 0.0527(14) 0.0105(10) 0.0045(10) -0.0059(9)
C2 0.0327(16) 0.0275(15) 0.050(2) 0.0114(14) 0.0083(14) -0.0039(12)
O3 0.0316(11) 0.0325(11) 0.0353(12) 0.0133(9) 0.0041(9) -0.0042(9)
C3A 0.0264(13) 0.0204(13) 0.0217(13) 0.0025(10) 0.0055(10) 0.0042(10)
C4 0.0195(12) 0.0235(13) 0.0208(13) -0.0007(10) 0.0020(10) 0.0027(10)
C4A 0.0194(12) 0.0171(12) 0.0228(13) -0.0029(10) 0.0066(10) 0.0009(9)
O5 0.0199(9) 0.0243(10) 0.0264(10) 0.0066(8) 0.0072(7) 0.0021(7)
C6 0.0236(13) 0.0340(15) 0.0339(15) 0.0125(12) 0.0139(12) 0.0127(12)
O6 0.0247(11) 0.0548(15) 0.0654(16) 0.0390(13) 0.0188(11) 0.0121(10)
C7 0.0280(14) 0.0225(13) 0.0215(13) -0.0020(10) 0.0033(10) 0.0104(11)
C7A 0.0232(13) 0.0176(12) 0.0231(13) -0.0033(10) 0.0011(10) 0.0050(10)
C8A 0.0220(13) 0.0186(12) 0.0338(15) -0.0016(11) 0.0084(11) -0.0009(10)
C8 0.0219(13) 0.0178(12) 0.0328(15) -0.0027(11) -0.0006(11) 0.0031(10)
C9 0.0235(13) 0.0197(13) 0.0348(15) 0.0007(11) 0.0053(11) 0.0058(10)
N10 0.108(3) 0.0380(16) 0.0168(13) 0.0007(11) -0.0001(14) 0.0462(18)
P11 0.0592(6) 0.0248(4) 0.0204(4) -0.0044(3) -0.0005(3) 0.0203(4)
O11 0.0612(16) 0.0263(12) 0.0465(14) 0.0027(10) -0.0146(12) -0.0122(11)
C12 0.0311(15) 0.0313(15) 0.0288(15) -0.0100(12) 0.0054(12) 0.0133(12)
C13 0.0271(17) 0.081(3) 0.050(2) -0.010(2) 0.0057(15) 0.0165(18)
C14 0.0283(19) 0.072(3) 0.096(4) -0.027(3) 0.024(2) 0.0009(19)
C15 0.060(3) 0.0298(18) 0.103(4) -0.009(2) 0.054(3) 0.0029(17)
C16 0.067(3) 0.0272(17) 0.078(3) 0.0096(18) 0.027(2) 0.0217(17)
C17 0.0359(16) 0.0230(14) 0.0452(19) 0.0002(13) 0.0033(14) 0.0095(12)
C18 0.064(2) 0.047(2) 0.0228(15) -0.0075(14) 0.0017(15) 0.0214(17)
C21 0.089(3) 0.045(2) 0.0287(18) -0.0077(15) 0.0189(19) -0.012(2)

loop_
_atom_type_symbol
_atom_type_description
_atom_type_scat_dispersion_real
_atom_type_scat_dispersion_imag
_atom_type_scat_source
C C 0.0033 0.0016 'International Tables Vol C Tables 4.2.6.8 and 6.1.1.4'
H H 0.0000 0.0000 'International Tables Vol C Tables 4.2.6.8 and 6.1.1.4'
N N 0.0061 0.0033 'International Tables Vol C Tables 4.2.6.8 and 6.1.1.4'
O O 0.0106 0.0060 'International Tables Vol C Tables 4.2.6.8 and 6.1.1.4'
P P 0.1023 0.0942 'International Tables Vol C Tables 4.2.6.8 and 6.1.1.4'

loop_
_geom_angle_atom_site_label_1
_geom_angle_atom_site_label_2
_geom_angle_atom_site_label_3
_geom_angle
_geom_angle_site_symmetry_1
_geom_angle_site_symmetry_3
_geom_angle_publ_flag
C8A O1 C2 105.8(2) . . ?
O1 C2 O3 109.0(2) . . ?
O1 C2 H2A 109.9 . . ?
O3 C2 H2A 109.9 . . ?
O1 C2 H2B 109.9 . . ?
O3 C2 H2B 109.9 . . ?
H2A C2 H2B 108.3 . . ?
C3A O3 C2 105.5(2) . . ?
O3 C3A C4 126.5(2) . . ?
O3 C3A C8A 110.2(2) . . ?
C4 C3A C8A 123.3(3) . . ?
C3A C4 C4A 112.8(2) . . ?
C3A C4 H4 123.6 . . ?
C4A C4 H4 123.6 . . ?
C7A C4A C4 125.1(2) . . ?
C7A C4A O5 112.1(2) . . ?
C4 C4A O5 122.8(2) . . ?
C6 O5 C4A 107.5(2) . . ?
O6 C6 O5 120.9(3) . . ?
O6 C6 C7 128.7(3) . . ?
O5 C6 C7 110.4(2) . . ?
N10 C7 C7A 114.0(2) . . ?
N10 C7 C9 106.8(2) . . ?
C7A C7 C9 114.9(2) . . ?
N10 C7 C6 110.7(3) . . ?
C7A C7 C6 100.7(2) . . ?
C9 C7 C6 109.7(2) . . ?
C4A C7A C8 120.6(3) . . ?
C4A C7A C7 108.9(2) . . ?
C8 C7A C7 130.5(2) . . ?
C8 C8A O1 127.5(3) . . ?
C8 C8A C3A 123.3(3) . . ?
O1 C8A C3A 109.2(2) . . ?
C8A C8 C7A 114.8(2) . . ?
C8A C8 H8 122.6 . . ?
C7A C8 H8 122.6 . . ?
C7 C9 H9A 109.5 . . ?
C7 C9 H9B 109.5 . . ?
H9A C9 H9B 109.5 . . ?
C7 C9 H9C 109.5 . . ?
H9A C9 H9C 109.5 . . ?
H9B C9 H9C 109.5 . . ?
C7 N10 P11 123.4(2) . . ?
C7 N10 H10 107(3) . . ?
P11 N10 H10 112(3) . . ?
O11 P11 N10 114.55(17) . . ?
O11 P11 C12 111.19(14) . . ?
N10 P11 C12 107.48(17) . . ?
O11 P11 C18 114.01(17) . . ?
N10 P11 C18 102.66(14) . . ?
C12 P11 C18 106.23(16) . . ?
C13 C12 C17 119.6(3) . . ?
C13 C12 P11 120.1(3) . . ?
C17 C12 P11 120.2(2) . . ?
C14 C13 C12 120.5(4) . . ?
C14 C13 H13 119.8 . . ?
C12 C13 H13 119.8 . . ?
C13 C14 C15 120.1(4) . . ?
C13 C14 H14 120.0 . . ?
C15 C14 H14 120.0 . . ?
C14 C15 C16 120.3(4) . . ?
C14 C15 H15 119.9 . . ?
C16 C15 H15 119.9 . . ?
C15 C16 C17 120.0(4) . . ?
C15 C16 H16 120.0 . . ?
C17 C16 H16 120.0 . . ?
C16 C17 C12 119.5(3) . . ?
C16 C17 H17 120.2 . . ?
C12 C17 H17 120.2 . . ?
C19' C18 C19 15.9(5) . . ?
C19' C18 C23' 119.9(5) . . ?
C19 C18 C23' 115.0(5) . . ?
C19' C18 C23 110.1(5) . . ?
C19 C18 C23 116.8(4) . . ?
C23' C18 C23 38.9(4) . . ?
C19' C18 P11 125.2(3) . . ?
C19 C18 P11 123.7(3) . . ?
C23' C18 P11 113.6(3) . . ?
C23 C18 P11 118.6(3) . . ?
C20 C19 C18 119.9(5) . . ?
C20 C19 H19 120.1 . . ?
C18 C19 H19 120.1 . . ?
C19 C20 C21 119.0(5) . . ?
C19 C20 H20 120.5 . . ?
C21 C20 H20 120.5 . . ?
C22 C21 C20' 115.0(5) . . ?
C22 C21 C20 121.9(5) . . ?
C20' C21 C20 18.8(6) . . ?
C22 C21 C22' 34.4(4) . . ?
C20' C21 C22' 119.3(5) . . ?
C20 C21 C22' 113.8(5) . . ?
C22 C21 H21 119.0 . . ?
C20' C21 H21 122.7 . . ?
C20 C21 H21 119.0 . . ?
C22' C21 H21 115.8 . . ?
C22 C21 H21' 113.5 . . ?
C20' C21 H21' 120.4 . . ?
C20 C21 H21' 122.5 . . ?
C22' C21 H21' 120.4 . . ?
H21 C21 H21' 15.3 . . ?
C21 C22 C23 118.9(5) . . ?
C21 C22 H22 120.6 . . ?
C23 C22 H22 120.6 . . ?
C22 C23 C18 121.6(5) . . ?
C22 C23 H23 119.2 . . ?
C18 C23 H23 119.2 . . ?
C18 C19' C20' 120.3(6) . . ?
C18 C19' H19' 119.9 . . ?
C20' C19' H19' 119.9 . . ?
C21 C20' C19' 120.7(6) . . ?
C21 C20' H20' 119.7 . . ?
C19' C20' H20' 119.7 . . ?
C23' C22' C21 120.9(6) . . ?
C23' C22' H22' 119.6 . . ?
C21 C22' H22' 119.6 . . ?
C22' C23' C18 116.4(5) . . ?
C22' C23' H23' 121.8 . . ?
C18 C23' H23' 121.8 . . ?

loop_
_geom_bond_atom_site_label_1
_geom_bond_atom_site_label_2
_geom_bond_distance
_geom_bond_site_symmetry_2
_geom_bond_publ_flag
O1 C8A 1.387(3) . ?
O1 C2 1.420(4) . ?
C2 O3 1.435(4) . ?
C2 H2A 0.9900 . ?
C2 H2B 0.9900 . ?
O3 C3A 1.373(3) . ?
C3A C4 1.377(4) . ?
C3A C8A 1.394(4) . ?
C4 C4A 1.387(4) . ?
C4 H4 0.9500 . ?
C4A C7A 1.380(4) . ?
C4A O5 1.400(3) . ?
O5 C6 1.381(3) . ?
C6 O6 1.191(4) . ?
C6 C7 1.536(4) . ?
C7 N10 1.474(4) . ?
C7 C7A 1.496(4) . ?
C7 C9 1.519(4) . ?
C7A C8 1.407(4) . ?
C8A C8 1.360(4) . ?
C8 H8 0.9500 . ?
C9 H9A 0.9800 . ?
C9 H9B 0.9800 . ?
C9 H9C 0.9800 . ?
N10 P11 1.660(3) . ?
N10 H10 0.85(2) . ?
P11 O11 1.472(3) . ?
P11 C12 1.794(3) . ?
P11 C18 1.806(3) . ?
C12 C13 1.386(4) . ?
C12 C17 1.387(4) . ?
C13 C14 1.371(5) . ?
C13 H13 0.9500 . ?
C14 C15 1.372(5) . ?
C14 H14 0.9500 . ?
C15 C16 1.381(5) . ?
C15 H15 0.9500 . ?
C16 C17 1.387(4) . ?
C16 H16 0.9500 . ?
C17 H17 0.9500 . ?
C18 C19' 1.377(6) . ?
C18 C19 1.392(6) . ?
C18 C23' 1.412(6) . ?
C18 C23 1.416(6) . ?
C19 C20 1.388(6) . ?
C19 H19 0.9500 . ?
C20 C21 1.404(6) . ?
C20 H20 0.9500 . ?
C21 C22 1.321(6) . ?
C21 C20' 1.342(6) . ?
C21 C22' 1.423(6) . ?
C21 H21 0.9500 . ?
C21 H21' 0.9500 . ?
C22 C23 1.382(6) . ?
C22 H22 0.9500 . ?
C23 H23 0.9500 . ?
C19' C20' 1.383(7) . ?
C19' H19' 0.9500 . ?
C20' H20' 0.9500 . ?
C22' C23' 1.400(7) . ?
C22' H22' 0.9500 . ?
C23' H23' 0.9500 . ?

loop_
_geom_hbond_atom_site_label_D
_geom_hbond_atom_site_label_H
_geom_hbond_atom_site_label_A
_geom_hbond_distance_DH
_geom_hbond_distance_HA
_geom_hbond_distance_DA
_geom_hbond_angle_DHA
_geom_hbond_site_symmetry_A
C8 H8 O11 0.95 2.50 3.359(4) 151.2 1_655
C9 H9A O11 0.98 2.46 3.372(4) 155.3 1_655
C9 H9B O3 0.98 2.58 3.450(4) 147.4 2_666
C15 H15 O6 0.95 2.59 3.475(4) 154.3 1_665

loop_
_geom_torsion_atom_site_label_1
_geom_torsion_atom_site_label_2
_geom_torsion_atom_site_label_3
_geom_torsion_atom_site_label_4
_geom_torsion
_geom_torsion_site_symmetry_1
_geom_torsion_site_symmetry_2
_geom_torsion_site_symmetry_3
_geom_torsion_site_symmetry_4
_geom_torsion_publ_flag
C8A O1 C2 O3 -5.5(3) . . . . ?
O1 C2 O3 C3A 5.0(3) . . . . ?
C2 O3 C3A C4 179.1(3) . . . . ?
C2 O3 C3A C8A -2.6(3) . . . . ?
O3 C3A C4 C4A 179.8(2) . . . . ?
C8A C3A C4 C4A 1.7(4) . . . . ?
C3A C4 C4A C7A 1.1(4) . . . . ?
C3A C4 C4A O5 -177.0(2) . . . . ?
C7A C4A O5 C6 1.2(3) . . . . ?
C4 C4A O5 C6 179.6(2) . . . . ?
C4A O5 C6 O6 -174.3(3) . . . . ?
C4A O5 C6 C7 2.9(3) . . . . ?
O6 C6 C7 N10 -67.7(4) . . . . ?
O5 C6 C7 N10 115.4(2) . . . . ?
O6 C6 C7 C7A 171.4(3) . . . . ?
O5 C6 C7 C7A -5.5(3) . . . . ?
O6 C6 C7 C9 49.9(4) . . . . ?
O5 C6 C7 C9 -127.0(2) . . . . ?
C4 C4A C7A C8 -3.5(4) . . . . ?
O5 C4A C7A C8 174.8(2) . . . . ?
C4 C4A C7A C7 176.8(2) . . . . ?
O5 C4A C7A C7 -4.9(3) . . . . ?
N10 C7 C7A C4A -112.4(3) . . . . ?
C9 C7 C7A C4A 123.8(2) . . . . ?
C6 C7 C7A C4A 6.1(3) . . . . ?
N10 C7 C7A C8 67.8(4) . . . . ?
C9 C7 C7A C8 -55.9(4) . . . . ?
C6 C7 C7A C8 -173.7(3) . . . . ?
C2 O1 C8A C8 -176.2(3) . . . . ?
C2 O1 C8A C3A 3.9(3) . . . . ?
O3 C3A C8A C8 179.3(3) . . . . ?
C4 C3A C8A C8 -2.3(4) . . . . ?
O3 C3A C8A O1 -0.8(3) . . . . ?
C4 C3A C8A O1 177.6(2) . . . . ?
O1 C8A C8 C7A -179.9(2) . . . . ?
C3A C8A C8 C7A -0.1(4) . . . . ?
C4A C7A C8 C8A 2.8(4) . . . . ?
C7 C7A C8 C8A -177.5(3) . . . . ?
C7A C7 N10 P11 46.9(4) . . . . ?
C9 C7 N10 P11 174.9(3) . . . . ?
C6 C7 N10 P11 -65.8(4) . . . . ?
C7 N10 P11 O11 49.2(4) . . . . ?
C7 N10 P11 C12 -74.9(3) . . . . ?
C7 N10 P11 C18 173.3(3) . . . . ?
O11 P11 C12 C13 178.1(2) . . . . ?
N10 P11 C12 C13 -55.8(3) . . . . ?
C18 P11 C12 C13 53.6(3) . . . . ?
O11 P11 C12 C17 -4.3(3) . . . . ?
N10 P11 C12 C17 121.9(2) . . . . ?
C18 P11 C12 C17 -128.8(2) . . . . ?
C17 C12 C13 C14 -0.7(5) . . . . ?
P11 C12 C13 C14 176.9(3) . . . . ?
C12 C13 C14 C15 0.2(6) . . . . ?
C13 C14 C15 C16 0.7(6) . . . . ?
C14 C15 C16 C17 -1.0(6) . . . . ?
C15 C16 C17 C12 0.5(5) . . . . ?
C13 C12 C17 C16 0.4(5) . . . . ?
P11 C12 C17 C16 -177.3(2) . . . . ?
O11 P11 C18 C19' 127.5(5) . . . . ?
N10 P11 C18 C19' 3.0(6) . . . . ?
C12 P11 C18 C19' -109.7(6) . . . . ?
O11 P11 C18 C19 146.6(5) . . . . ?
N10 P11 C18 C19 22.1(5) . . . . ?
C12 P11 C18 C19 -90.6(5) . . . . ?
O11 P11 C18 C23' -65.7(5) . . . . ?
N10 P11 C18 C23' 169.8(4) . . . . ?
C12 P11 C18 C23' 57.1(4) . . . . ?
O11 P11 C18 C23 -22.5(5) . . . . ?
N10 P11 C18 C23 -147.0(4) . . . . ?
C12 P11 C18 C23 100.3(4) . . . . ?
C19' C18 C19 C20 -81.1(16) . . . . ?
C23' C18 C19 C20 30.7(9) . . . . ?
C23 C18 C19 C20 -12.8(9) . . . . ?
P11 C18 C19 C20 177.9(5) . . . . ?
C18 C19 C20 C21 2.7(11) . . . . ?
C19 C20 C21 C22 8.3(10) . . . . ?
C19 C20 C21 C20' 81.7(15) . . . . ?
C19 C20 C21 C22' -29.7(9) . . . . ?
C20' C21 C22 C23 -27.9(10) . . . . ?
C20 C21 C22 C23 -7.9(11) . . . . ?
C22' C21 C22 C23 78.0(9) . . . . ?
C21 C22 C23 C18 -3.1(11) . . . . ?
C19' C18 C23 C22 29.0(9) . . . . ?
C19 C18 C23 C22 13.3(9) . . . . ?
C23' C18 C23 C22 -84.0(8) . . . . ?
P11 C18 C23 C22 -176.8(6) . . . . ?
C19 C18 C19' C20' 93.0(18) . . . . ?
C23' C18 C19' C20' 16.8(11) . . . . ?
C23 C18 C19' C20' -25.0(10) . . . . ?
P11 C18 C19' C20' -177.1(6) . . . . ?
C22 C21 C20' C19' 32.1(11) . . . . ?
C20 C21 C20' C19' -84.1(16) . . . . ?
C22' C21 C20' C19' -6.4(12) . . . . ?
C18 C19' C20' C21 -4.1(13) . . . . ?
C22 C21 C22' C23' -87.9(10) . . . . ?
C20' C21 C22' C23' 4.3(11) . . . . ?
C20 C21 C22' C23' 24.4(10) . . . . ?
C21 C22' C23' C18 7.8(12) . . . . ?
C19' C18 C23' C22' -18.2(10) . . . . ?
C19 C18 C23' C22' -35.2(9) . . . . ?
C23 C18 C23' C22' 67.2(7) . . . . ?
P11 C18 C23' C22' 174.2(6) . . . . ?
